data_7215420
loop_
_publ_author_name
'Sengupta, Satirtha'
'Goswami, Arijit'
'Ganguly, Sumi'
'Bala, Sukhen'
'Bhunia, Manas Kumar'
'Mondal, Raju'

_publ_section_title
;
 Influence of chloro&#x22EF;chloro interaction and \p--\p stacking in 3D
 supramolecular framework construction
;
_journal_issue 20
_journal_name_full CrystEngComm
_journal_page_first 6136
_journal_paper_doi 10.1039/c1ce05345k
_journal_volume 13
_journal_year 2011
_chemical_formula_sum 'C25 H16 Cl3 Co N3 O3'
_chemical_formula_weight 571.69
_chemical_name_systematic
;
?
;
_space_group_IT_number 2
_symmetry_cell_setting triclinic
_symmetry_space_group_name_Hall '-P 1'
_symmetry_space_group_name_H-M 'P -1'
_atom_sites_solution_hydrogens geom
_atom_sites_solution_primary direct
_atom_sites_solution_secondary difmap
_audit_creation_method SHELXL-97
_cell_angle_alpha 80.603(2)
_cell_angle_beta 78.290(2)
_cell_angle_gamma 65.9750(10)
_cell_formula_units_Z 2
_cell_length_a 9.1940(4)
_cell_length_b 10.5320(5)
_cell_length_c 13.8552(6)
_cell_measurement_reflns_used 7033
_cell_measurement_temperature 120(2)
_cell_measurement_theta_max 31.27
_cell_measurement_theta_min 2.45
_cell_volume 1195.00(9)
_computing_cell_refinement 'Bruker APEX-2'
_computing_data_collection 'Bruker APEX-2'
_computing_data_reduction 'Bruker SHELXTL'
_computing_molecular_graphics 'Bruker SHELXTL'
_computing_publication_material 'Bruker SHELXTL'
_computing_structure_refinement 'SHELXL-97 (Sheldrick, 1997)'
_computing_structure_solution 'SHELXS-97 (Sheldrick, 1990)'
_diffrn_ambient_temperature 120(2)
_diffrn_detector_area_resol_mean 8
_diffrn_measured_fraction_theta_full 0.961
_diffrn_measured_fraction_theta_max 0.961
_diffrn_measurement_device_type 'Bruker APEX-2 CCD area detector'
_diffrn_measurement_method '/w scans'
_diffrn_radiation_monochromator graphite
_diffrn_radiation_source 'fine-focus sealed tube'
_diffrn_radiation_type MoK\a
_diffrn_radiation_wavelength 0.71073
_diffrn_reflns_av_R_equivalents 0.0344
_diffrn_reflns_av_sigmaI/netI 0.0423
_diffrn_reflns_limit_h_max 12
_diffrn_reflns_limit_h_min -12
_diffrn_reflns_limit_k_max 14
_diffrn_reflns_limit_k_min -14
_diffrn_reflns_limit_l_max 19
_diffrn_reflns_limit_l_min -19
_diffrn_reflns_number 20799
_diffrn_reflns_theta_full 30.00
_diffrn_reflns_theta_max 30.00
_diffrn_reflns_theta_min 1.51
_diffrn_standards_decay_% 0
_exptl_absorpt_coefficient_mu 1.087
_exptl_absorpt_correction_T_max 1.0000
_exptl_absorpt_correction_T_min 0.872641
_exptl_absorpt_correction_type multi-scan
_exptl_absorpt_process_details 'SADABS v.2.03 (Bruker, 2001), R(int)=0.0448 before correction'
_exptl_crystal_colour Purple
_exptl_crystal_density_diffrn 1.589
_exptl_crystal_density_meas ?
_exptl_crystal_density_method 'not measured'
_exptl_crystal_description Cube
_exptl_crystal_F_000 578
_exptl_crystal_size_max 0.30
_exptl_crystal_size_mid 0.26
_exptl_crystal_size_min 0.26
_refine_diff_density_max 0.753
_refine_diff_density_min -0.503
_refine_diff_density_rms 0.090
_refine_ls_extinction_method none
_refine_ls_goodness_of_fit_ref 1.041
_refine_ls_hydrogen_treatment constr
_refine_ls_matrix_type full
_refine_ls_number_parameters 379
_refine_ls_number_reflns 6677
_refine_ls_number_restraints 0
_refine_ls_restrained_S_all 1.041
_refine_ls_R_factor_all 0.0578
_refine_ls_R_factor_gt 0.0459
_refine_ls_shift/su_max 0.000
_refine_ls_shift/su_mean 0.000
_refine_ls_structure_factor_coef Fsqd
_refine_ls_weighting_details 'calc w=1/[\s^2^(Fo^2^)+(0.0396P)^2^+2.3996P] where P=(Fo^2^+2Fc^2^)/3'
_refine_ls_weighting_scheme calc
_refine_ls_wR_factor_gt 0.1113
_refine_ls_wR_factor_ref 0.1157
_reflns_number_gt 5442
_reflns_number_total 6677
_reflns_threshold_expression I>2\s(I)
_cod_data_source_file c1ce05345k.txt
_cod_data_source_block 10ssg023_0m
_cod_depositor_comments
;
The following automatic conversions were performed:

'_symmetry_cell_setting' value 'Triclinic' changed to 'triclinic'
according to
/usr/data/users/saulius/automatic-downloads/retrospective/RSC/lib/dictionaries/cif_core.dic
dictionary named 'cif_core.dic' version 2.4.2 from 2011-04-26.

Automatic conversion script
Id: cif_fix_values 2281 2013-09-26 08:29:07Z andrius 

The following automatic conversions were performed:

'_exptl_crystal_density_meas' value 'not measured' was changed to '?'
- the value is perceived as not measured.

Automatic conversion script
Id: cif_fix_values 3008 2015-01-20 13:52:24Z robertas 
;
_cod_original_sg_symbol_H-M P-1
_cod_database_code 7215420

loop_
_symmetry_equiv_pos_as_xyz
'x, y, z'
'-x, -y, -z'

loop_
_atom_site_label
_atom_site_type_symbol
_atom_site_fract_x
_atom_site_fract_y
_atom_site_fract_z
_atom_site_U_iso_or_equiv
_atom_site_adp_type
_atom_site_occupancy
_atom_site_symmetry_multiplicity
_atom_site_calc_flag
_atom_site_refinement_flags
_atom_site_disorder_assembly
_atom_site_disorder_group
Co1 Co 0.19657(4) 0.38783(3) 0.09552(2) 0.01528(9) Uani 1 1 d . . .
N1 N 0.1563(3) 0.2683(2) 0.22567(16) 0.0199(4) Uani 1 1 d . . .
N1A N -0.5708(9) 0.6849(15) 0.5460(11) 0.033(3) Uani 0.67 1 d P A 1
C1' C -0.303(3) 0.592(3) 0.5922(15) 0.042(5) Uani 0.33 1 d P B 2
H1'A H -0.2424 0.5676 0.6435 0.050 Uiso 0.33 1 calc PR B 2
N1A' N -0.569(3) 0.702(4) 0.546(2) 0.054(8) Uani 0.33 1 d P B 2
O1 O -0.1771(2) 0.70385(19) 0.01443(13) 0.0202(4) Uani 1 1 d . . .
Cl2 Cl -0.39135(7) 0.84881(7) 0.20223(5) 0.02385(14) Uani 1 1 d . . .
O2 O 0.2094(2) 0.55647(19) 0.12441(14) 0.0199(4) Uani 1 1 d . . .
N2 N 0.4510(2) 0.2896(2) 0.06627(16) 0.0182(4) Uani 1 1 d . . .
C2A C -0.0579(6) 0.5046(6) 0.5394(4) 0.0390(11) Uani 0.67 1 d P . 1
H2AA H -0.0255 0.4665 0.6007 0.059 Uiso 0.67 1 calc PR . 1
C2' C -0.0553(11) 0.5298(10) 0.4694(7) 0.0284(19) Uani 0.33 1 d P . 2
H2'A H -0.0157 0.5401 0.4025 0.043 Uiso 0.33 1 calc PR . 2
Cl3 Cl 0.32804(8) 0.71396(8) 0.22295(6) 0.03092(17) Uani 1 1 d . . .
O3 O -0.0655(2) 0.49987(18) 0.10169(13) 0.0189(4) Uani 1 1 d . . .
C3A C -0.3028(17) 0.6212(18) 0.4515(9) 0.041(3) Uani 0.67 1 d P A 1
H3AA H -0.2377 0.6184 0.3904 0.049 Uiso 0.67 1 calc PR A 1
C3' C -0.233(2) 0.5811(18) 0.4959(13) 0.033(4) Uani 0.33 1 d P B 2
Cl4 Cl -0.29973(9) 1.02658(9) 0.32466(7) 0.0411(2) Uani 1 1 d . . .
C4 C -0.1524(3) 0.8915(3) 0.2612(2) 0.0264(6) Uani 1 1 d . . .
C4A C -0.2305(9) 0.5701(8) 0.5354(7) 0.0292(14) Uani 0.67 1 d P A 1
C4' C -0.327(4) 0.622(3) 0.4269(16) 0.032(4) Uani 0.33 1 d P B 2
H4'A H -0.2928 0.6173 0.3592 0.038 Uiso 0.33 1 calc PR B 2
C5 C 0.0093(3) 0.8598(3) 0.2650(2) 0.0273(6) Uani 1 1 d . . .
H5A H 0.0371 0.9136 0.2993 0.033 Uiso 1 1 calc R . .
C5A C -0.3331(12) 0.5790(10) 0.6246(7) 0.0300(16) Uani 0.67 1 d P A 1
H5AA H -0.2902 0.5444 0.6833 0.036 Uiso 0.67 1 calc PR A 1
C5' C -0.470(5) 0.667(4) 0.468(3) 0.076(12) Uani 0.33 1 d P B 2
H5'A H -0.5320 0.6829 0.4185 0.092 Uiso 0.33 1 calc PR B 2
C6 C -0.0291(3) 0.2082(3) 0.3554(2) 0.0277(6) Uani 1 1 d . . .
H6A H -0.1352 0.2272 0.3848 0.033 Uiso 1 1 calc R . .
C6A C -0.4942(15) 0.6372(17) 0.6275(11) 0.033(2) Uani 0.67 1 d P A 1
H6AA H -0.5580 0.6455 0.6894 0.039 Uiso 0.67 1 calc PR A 1
C6' C -0.481(5) 0.645(4) 0.610(3) 0.067(11) Uani 0.33 1 d P B 2
H6'A H -0.5301 0.6356 0.6753 0.080 Uiso 0.33 1 calc PR B 2
C7 C 0.0055(3) 0.2883(3) 0.2723(2) 0.0267(6) Uani 1 1 d . . .
H7A H -0.0802 0.3607 0.2466 0.032 Uiso 1 1 calc R . .
C7A C -0.4801(12) 0.6805(16) 0.4549(11) 0.035(2) Uani 0.67 1 d P A 1
H7AA H -0.5270 0.7130 0.3975 0.042 Uiso 0.67 1 calc PR A 1
C8 C 0.2539(3) 0.0788(3) 0.3488(2) 0.0249(6) Uani 1 1 d . . .
H8A H 0.3420 0.0079 0.3734 0.030 Uiso 1 1 calc R . .
C9 C 0.2772(3) 0.1655(3) 0.2664(2) 0.0230(5) Uani 1 1 d . . .
H9A H 0.3824 0.1521 0.2375 0.028 Uiso 1 1 calc R . .
C10 C 0.5523(3) 0.3404(3) 0.0869(2) 0.0200(5) Uani 1 1 d . . .
H10A H 0.5096 0.4266 0.1126 0.024 Uiso 1 1 calc R . .
C11 C -0.0706(3) 0.7050(3) 0.15495(18) 0.0169(5) Uani 1 1 d . . .
C12 C 0.6803(3) 0.0869(3) 0.0130(2) 0.0232(5) Uani 1 1 d . . .
H12A H 0.7196 0.0004 -0.0121 0.028 Uiso 1 1 calc R . .
C13 C 0.0724(3) -0.0004(3) 0.47889(19) 0.0211(5) Uani 1 1 d . . .
H13A H 0.1625 -0.0671 0.5040 0.032 Uiso 1 1 calc R . .
C14 C 0.9619(3) 0.0620(3) 0.0187(2) 0.0201(5) Uani 1 1 d . . .
H14A H 1.0248 0.1025 0.0360 0.030 Uiso 1 1 calc R . .
C15 C -0.1911(3) 0.8145(3) 0.20569(19) 0.0191(5) Uani 1 1 d . . .
C16 C 0.0944(3) 0.6634(3) 0.16458(18) 0.0172(5) Uani 1 1 d . . .
C17 C 0.5165(3) 0.1644(3) 0.0290(2) 0.0228(5) Uani 1 1 d . . .
H17A H 0.4480 0.1284 0.0134 0.027 Uiso 1 1 calc R . .
C18 C 0.7190(3) 0.2692(3) 0.0713(2) 0.0208(5) Uani 1 1 d . . .
H18A H 0.7850 0.3090 0.0854 0.025 Uiso 1 1 calc R . .
C19 C 0.0974(3) 0.0977(3) 0.39531(19) 0.0195(5) Uani 1 1 d . . .
C20 C -0.1085(3) 0.6296(3) 0.08666(18) 0.0155(4) Uani 1 1 d . . .
C21 C 0.7873(3) 0.1384(3) 0.03458(19) 0.0184(5) Uani 1 1 d . . .
C22 C 0.1277(3) 0.7490(3) 0.2182(2) 0.0224(5) Uani 1 1 d . . .

loop_
_atom_site_aniso_label
_atom_site_aniso_U_11
_atom_site_aniso_U_22
_atom_site_aniso_U_33
_atom_site_aniso_U_23
_atom_site_aniso_U_13
_atom_site_aniso_U_12
Co1 0.01227(15) 0.01511(16) 0.01721(16) -0.00012(12) -0.00232(12) -0.00449(12)
N1 0.0172(10) 0.0221(11) 0.0192(10) 0.0030(8) -0.0030(8) -0.0080(9)
N1A 0.012(3) 0.034(4) 0.047(6) -0.007(3) -0.006(3) -0.001(2)
C1' 0.043(11) 0.056(10) 0.030(12) 0.009(9) -0.012(9) -0.024(8)
N1A' 0.088(16) 0.052(12) 0.028(11) -0.002(8) 0.008(9) -0.041(10)
O1 0.0169(8) 0.0192(9) 0.0215(9) -0.0028(7) -0.0074(7) -0.0016(7)
Cl2 0.0127(3) 0.0277(3) 0.0279(3) -0.0073(3) -0.0013(2) -0.0037(2)
O2 0.0126(8) 0.0180(9) 0.0285(10) -0.0037(7) -0.0037(7) -0.0045(7)
N2 0.0118(9) 0.0188(10) 0.0207(10) 0.0002(8) -0.0005(8) -0.0042(8)
C2A 0.029(3) 0.042(3) 0.042(4) -0.003(2) -0.005(2) -0.010(2)
C2' 0.023(5) 0.034(5) 0.020(5) -0.007(4) 0.003(4) -0.004(4)
Cl3 0.0193(3) 0.0364(4) 0.0418(4) -0.0076(3) -0.0106(3) -0.0112(3)
O3 0.0157(8) 0.0165(8) 0.0227(9) -0.0020(7) -0.0019(7) -0.0049(7)
C3A 0.035(5) 0.056(4) 0.033(7) -0.007(5) -0.006(5) -0.017(4)
C3' 0.032(6) 0.044(7) 0.019(7) -0.012(6) -0.015(7) -0.001(5)
Cl4 0.0264(4) 0.0434(5) 0.0501(5) -0.0312(4) -0.0051(3) -0.0004(3)
C4 0.0215(13) 0.0301(15) 0.0271(14) -0.0108(11) -0.0027(11) -0.0068(11)
C4A 0.025(3) 0.031(3) 0.033(4) -0.002(4) -0.006(4) -0.011(2)
C4' 0.035(11) 0.042(7) 0.019(9) -0.008(7) -0.001(7) -0.015(7)
C5 0.0254(14) 0.0301(15) 0.0300(15) -0.0106(12) -0.0083(11) -0.0096(12)
C5A 0.032(4) 0.029(3) 0.031(5) 0.002(3) -0.011(3) -0.013(3)
C5' 0.13(3) 0.048(13) 0.062(18) 0.019(11) -0.059(17) -0.032(15)
C6 0.0162(12) 0.0314(15) 0.0290(14) 0.0067(12) -0.0010(10) -0.0073(11)
C6A 0.033(4) 0.038(4) 0.027(5) 0.004(3) -0.007(4) -0.015(3)
C6' 0.09(2) 0.040(12) 0.037(13) -0.006(9) 0.024(10) -0.005(11)
C7 0.0150(12) 0.0270(14) 0.0298(14) 0.0089(11) -0.0036(10) -0.0040(11)
C7A 0.026(3) 0.039(5) 0.024(4) 0.005(3) -0.004(3) 0.000(3)
C8 0.0174(12) 0.0232(13) 0.0280(14) 0.0079(11) -0.0061(10) -0.0044(10)
C9 0.0170(12) 0.0261(13) 0.0224(13) 0.0032(11) -0.0019(10) -0.0072(11)
C10 0.0156(11) 0.0186(12) 0.0244(13) -0.0027(10) -0.0013(9) -0.0058(10)
C11 0.0146(11) 0.0163(11) 0.0190(11) -0.0005(9) -0.0032(9) -0.0052(9)
C12 0.0146(11) 0.0212(13) 0.0316(14) -0.0075(11) -0.0011(10) -0.0042(10)
C13 0.0199(12) 0.0228(13) 0.0192(12) 0.0008(10) -0.0041(10) -0.0072(11)
C14 0.0128(11) 0.0190(12) 0.0283(13) -0.0009(10) -0.0030(9) -0.0063(9)
C15 0.0122(10) 0.0210(12) 0.0225(12) -0.0037(10) -0.0035(9) -0.0039(9)
C16 0.0145(11) 0.0164(11) 0.0186(11) 0.0013(9) -0.0019(9) -0.0053(9)
C17 0.0151(11) 0.0222(13) 0.0311(14) -0.0027(11) -0.0034(10) -0.0073(10)
C18 0.0151(11) 0.0214(12) 0.0264(13) -0.0029(10) -0.0039(10) -0.0069(10)
C19 0.0183(11) 0.0224(12) 0.0181(12) -0.0002(10) -0.0029(9) -0.0087(10)
C20 0.0097(10) 0.0183(11) 0.0169(11) -0.0020(9) 0.0008(8) -0.0049(9)
C21 0.0132(11) 0.0205(12) 0.0199(12) 0.0009(9) -0.0011(9) -0.0067(9)
C22 0.0160(11) 0.0269(13) 0.0263(13) -0.0009(11) -0.0072(10) -0.0091(10)

loop_
_atom_type_symbol
_atom_type_description
_atom_type_scat_dispersion_real
_atom_type_scat_dispersion_imag
_atom_type_scat_source
C C 0.0033 0.0016 'International Tables Vol C Tables 4.2.6.8 and 6.1.1.4'
H H 0.0000 0.0000 'International Tables Vol C Tables 4.2.6.8 and 6.1.1.4'
N N 0.0061 0.0033 'International Tables Vol C Tables 4.2.6.8 and 6.1.1.4'
O O 0.0106 0.0060 'International Tables Vol C Tables 4.2.6.8 and 6.1.1.4'
Cl Cl 0.1484 0.1585 'International Tables Vol C Tables 4.2.6.8 and 6.1.1.4'
Co Co 0.3494 0.9721 'International Tables Vol C Tables 4.2.6.8 and 6.1.1.4'

loop_
_geom_angle_atom_site_label_1
_geom_angle_atom_site_label_2
_geom_angle_atom_site_label_3
_geom_angle
_geom_angle_site_symmetry_1
_geom_angle_site_symmetry_3
O2 Co1 O1 142.46(8) . 2_565
O2 Co1 N1 110.79(9) . .
O1 Co1 N1 105.99(9) 2_565 .
O2 Co1 N2 91.19(8) . .
O1 Co1 N2 90.46(8) 2_565 .
N1 Co1 N2 98.76(8) . .
O2 Co1 O3 89.09(7) . .
O1 Co1 O3 84.05(7) 2_565 .
N1 Co1 O3 89.26(8) . .
N2 Co1 O3 171.29(8) . .
C9 N1 C7 116.4(2) . .
C9 N1 Co1 122.24(18) . .
C7 N1 Co1 121.35(17) . .
C7A N1A C6A 118.7(10) . .
C3' C1' C6' 116(2) . .
C3' C1' H1'A 122.0 . .
C6' C1' H1'A 122.0 . .
C6' N1A' C5' 102(3) . .
C20 O1 Co1 119.92(16) . 2_565
C16 O2 Co1 127.94(16) . .
C10 N2 C17 117.3(2) . .
C10 N2 Co1 124.35(18) . .
C17 N2 Co1 118.27(17) . .
C2A C2A C4A 124.6(8) 2_566 .
C2A C2A H2AA 117.7 2_566 .
C4A C2A H2AA 117.7 . .
C2' C2' C3' 127.6(13) 2_566 .
C2' C2' H2'A 116.2 2_566 .
C3' C2' H2'A 116.2 . .
C20 O3 Co1 113.31(15) . .
C4A C3A C7A 122.7(13) . .
C4A C3A H3AA 118.7 . .
C7A C3A H3AA 118.7 . .
C4' C3' C1' 119(2) . .
C4' C3' C2' 121(2) . .
C1' C3' C2' 120.3(15) . .
C15 C4 C5 119.2(3) . .
C15 C4 Cl4 121.5(2) . .
C5 C4 Cl4 119.3(2) . .
C3A C4A C5A 116.2(10) . .
C3A C4A C2A 126.7(9) . .
C5A C4A C2A 117.1(9) . .
C5' C4' C3' 108(3) . .
C5' C4' H4'A 125.8 . .
C3' C4' H4'A 125.8 . .
C22 C5 C4 119.9(3) . .
C22 C5 H5A 120.0 . .
C4 C5 H5A 120.0 . .
C6A C5A C4A 120.9(10) . .
C6A C5A H5AA 119.6 . .
C4A C5A H5AA 119.6 . .
C4' C5' N1A' 148(4) . .
C4' C5' C6' 110(3) . .
N1A' C5' C6' 39(2) . .
C4' C5' H5'A 105.9 . .
N1A' C5' H5'A 105.9 . .
C6' C5' H5'A 142.1 . .
C7 C6 C19 119.2(2) . .
C7 C6 H6A 120.4 . .
C19 C6 H6A 120.4 . .
C5A C6A N1A 124.7(13) . .
C5A C6A H6AA 117.6 . .
N1A C6A H6AA 117.6 . .
N1A' C6' C1' 125(3) . .
N1A' C6' C5' 40(2) . .
C1' C6' C5' 87(2) . .
N1A' C6' H6'A 117.5 . .
C1' C6' H6'A 117.5 . .
C5' C6' H6'A 154.1 . .
N1 C7 C6 124.1(2) . .
N1 C7 H7A 118.0 . .
C6 C7 H7A 118.0 . .
N1A C7A C3A 116.7(12) . .
N1A C7A H7AA 121.6 . .
C3A C7A H7AA 121.6 . .
C9 C8 C19 119.8(2) . .
C9 C8 H8A 120.1 . .
C19 C8 H8A 120.1 . .
N1 C9 C8 123.5(2) . .
N1 C9 H9A 118.2 . .
C8 C9 H9A 118.2 . .
N2 C10 C18 122.7(2) . .
N2 C10 H10A 118.7 . .
C18 C10 H10A 118.7 . .
C15 C11 C16 120.8(2) . .
C15 C11 C20 121.8(2) . .
C16 C11 C20 117.4(2) . .
C17 C12 C21 120.0(3) . .
C17 C12 H12A 120.0 . .
C21 C12 H12A 120.0 . .
C13 C13 C19 124.0(3) 2_556 .
C13 C13 H13A 118.0 2_556 .
C19 C13 H13A 118.0 . .
C14 C14 C21 125.0(3) 2_755 .
C14 C14 H14A 117.5 2_755 .
C21 C14 H14A 117.5 . .
C4 C15 C11 120.9(2) . .
C4 C15 Cl2 120.1(2) . .
C11 C15 Cl2 118.97(19) . .
O2 C16 C22 121.1(2) . .
O2 C16 C11 123.1(2) . .
C22 C16 C11 115.7(2) . .
N2 C17 C12 123.3(2) . .
N2 C17 H17A 118.4 . .
C12 C17 H17A 118.4 . .
C10 C18 C21 120.3(2) . .
C10 C18 H18A 119.9 . .
C21 C18 H18A 119.9 . .
C8 C19 C6 116.9(2) . .
C8 C19 C13 119.7(2) . .
C6 C19 C13 123.3(2) . .
O3 C20 O1 124.8(2) . .
O3 C20 C11 119.0(2) . .
O1 C20 C11 116.2(2) . .
C18 C21 C12 116.5(2) . .
C18 C21 C14 120.9(2) . .
C12 C21 C14 122.6(2) . .
C5 C22 C16 123.1(2) . .
C5 C22 Cl3 118.8(2) . .
C16 C22 Cl3 118.1(2) . .

loop_
_geom_bond_atom_site_label_1
_geom_bond_atom_site_label_2
_geom_bond_distance
_geom_bond_site_symmetry_2
Co1 O2 1.9369(19) .
Co1 O1 2.0040(18) 2_565
Co1 N1 2.084(2) .
Co1 N2 2.118(2) .
Co1 O3 2.2000(17) .
N1 C9 1.342(3) .
N1 C7 1.352(3) .
N1A C7A 1.36(2) .
N1A C6A 1.368(16) .
C1' C3' 1.36(2) .
C1' C6' 1.48(4) .
C1' H1'A 0.9300 .
N1A' C6' 1.23(4) .
N1A' C5' 1.26(6) .
O1 C20 1.269(3) .
O1 Co1 2.0040(18) 2_565
Cl2 C15 1.735(2) .
O2 C16 1.301(3) .
N2 C10 1.341(3) .
N2 C17 1.348(4) .
C2A C2A 1.347(11) 2_566
C2A C4A 1.459(10) .
C2A H2AA 0.9300 .
C2' C2' 1.343(18) 2_566
C2' C3' 1.48(2) .
C2' H2'A 0.9300 .
Cl3 C22 1.738(3) .
O3 C20 1.252(3) .
C3A C4A 1.379(11) .
C3A C7A 1.483(17) .
C3A H3AA 0.9300 .
C3' C4' 1.322(19) .
Cl4 C4 1.729(3) .
C4 C15 1.387(4) .
C4 C5 1.396(4) .
C4A C5A 1.385(9) .
C4' C5' 1.24(5) .
C4' H4'A 0.9300 .
C5 C22 1.376(4) .
C5 H5A 0.9300 .
C5A C6A 1.348(16) .
C5A H5AA 0.9300 .
C5' C6' 1.94(6) .
C5' H5'A 0.9300 .
C6 C7 1.375(4) .
C6 C19 1.400(4) .
C6 H6A 0.9300 .
C6A H6AA 0.9300 .
C6' H6'A 0.9300 .
C7 H7A 0.9300 .
C7A H7AA 0.9300 .
C8 C9 1.380(4) .
C8 C19 1.399(4) .
C8 H8A 0.9300 .
C9 H9A 0.9300 .
C10 C18 1.392(3) .
C10 H10A 0.9300 .
C11 C15 1.400(4) .
C11 C16 1.426(3) .
C11 C20 1.500(3) .
C12 C17 1.381(4) .
C12 C21 1.400(4) .
C12 H12A 0.9300 .
C13 C13 1.338(5) 2_556
C13 C19 1.468(4) .
C13 H13A 0.9300 .
C14 C14 1.339(5) 2_755
C14 C21 1.461(3) .
C14 H14A 0.9300 .
C16 C22 1.412(4) .
C17 H17A 0.9300 .
C18 C21 1.395(4) .
C18 H18A 0.9300 .
